data_1535496
loop_
_publ_author_name
'Hoennerscheid, A.'
'Jansen, M.'
'Nuss, J.'
'Muehle, C.'

_publ_section_title
;
 Die Kristallstrukturen der Monohydrate von Lithiumchlorid und
 Lithiumbromid
;
_journal_name_full 'Zeitschrift fuer Anorganische und Allgemeine Chemie'
_journal_page_first 312
_journal_page_last 316
_journal_volume 629
_journal_year 2003
_chemical_formula_sum 'Br H2 Li O'
_chemical_name_systematic 'Li Br (H2 O)'
_space_group_IT_number 63
_symmetry_space_group_name_Hall '-C 2c 2'
_symmetry_space_group_name_H-M 'C m c m'
_cell_angle_alpha 90
_cell_angle_beta 90
_cell_angle_gamma 90
_cell_formula_units_Z 8
_cell_length_a 8.0615
_cell_length_b 7.9944
_cell_length_c 7.9461
_cell_volume 512.101
_citation_journal_id_ASTM ZAACAB
_cod_data_source_file Hoennerscheid_ZAACAB_2003_803.cif
_cod_data_source_block H2Br1Li1O1
_cod_original_cell_volume 512.1011
_cod_original_formula_sum 'H2 Br1 Li1 O1'
_cod_database_code 1535496

loop_
_symmetry_equiv_pos_as_xyz
x,y,z
-x,-y,z+1/2
x,-y,-z
-x,y,-z+1/2
-x,-y,-z
x,y,-z-1/2
-x,y,z
x,-y,z-1/2
x+1/2,y+1/2,z
-x+1/2,-y+1/2,z+1/2
x+1/2,-y+1/2,-z
-x+1/2,y+1/2,-z+1/2
-x+1/2,-y+1/2,-z
x+1/2,y+1/2,-z-1/2
-x+1/2,y+1/2,z
x+1/2,-y+1/2,z-1/2

loop_
_atom_site_label
_atom_site_type_symbol
_atom_site_fract_x
_atom_site_fract_y
_atom_site_fract_z
_atom_site_occupancy
_atom_site_U_iso_or_equiv
Br1 Br-1 0.2434 0.0224 0.25 1 0.0
Li2 Li+1 0 0.318 0.25 1 0.0
O1 O-2 0 0.2565 0.4974 1 0.0
Li1 Li+1 0 0 0.5 1 0.0
H1 H+1 0.089 0.2964 0.5483 1 0.0
